data_1507745
loop_
_publ_author_name
'Malinowski, Justin T.'
'McCarver, Stefan J.'
'Johnson, Jeffrey S.'

_publ_section_title
;
 Diastereocontrolled Construction of Pactamycin's Complex Ureido Triol
 Functional Array.
;
_journal_issue 11
_journal_name_full 'Organic letters'
_journal_page_first 2878
_journal_page_last 2881
_journal_paper_doi 10.1021/ol301140c
_journal_volume 14
_journal_year 2012
_chemical_formula_moiety 'C18 H30 N2 O6'
_chemical_formula_sum 'C18 H30 N2 O6'
_chemical_formula_weight 370.44
_chemical_name_systematic
;
 ? 
;
_space_group_crystal_system monoclinic
_space_group_IT_number 14
_space_group_name_Hall '-P 2yn'
_space_group_name_H-M_alt 'P 1 21/n 1'
_symmetry_space_group_name_Hall '-P 2yn'
_symmetry_space_group_name_H-M 'P 1 21/n 1'
_atom_sites_solution_hydrogens geom
_atom_sites_solution_primary iterative
_atom_sites_solution_secondary difmap
_audit_creation_date 2012-04-03
_audit_creation_method
;
  Olex2 1.2-beta
  (compiled Mar 20 2012 17:37:33, GUI svn.r4124)
;
_cell_angle_alpha 90.00
_cell_angle_beta 108.304(2)
_cell_angle_gamma 90.00
_cell_formula_units_Z 4
_cell_length_a 10.7574(3)
_cell_length_b 12.2142(3)
_cell_length_c 15.6004(4)
_cell_measurement_reflns_used 8113
_cell_measurement_temperature 100
_cell_measurement_theta_max 70.14
_cell_measurement_theta_min 4.69
_cell_volume 1946.07(9)
_computing_molecular_graphics
;
O. V. Dolomanov, L. J. Bourhis, R. J. Gildea, J. A. K. Howard and H. Puschmann,
OLEX2: a complete structure solution, refinement and analysis program.
J. Appl. Cryst. (2009). 42, 339-341.
;
_computing_publication_material
;
O. V. Dolomanov, L. J. Bourhis, R. J. Gildea, J. A. K. Howard and H. Puschmann,
OLEX2: a complete structure solution, refinement and analysis program.
J. Appl. Cryst. (2009). 42, 339-341.
;
_computing_structure_refinement
;
XL, G.M. Sheldrick, Acta Cryst.
(2008). A64, 112-122
;
_computing_structure_solution
;
olex2.solve (L.J. Bourhis, O.V. Dolomanov, R.J. Gildea, J.A.K. Howard,
H. Puschmann, in preparation, 2011)
;
_diffrn_ambient_temperature 100
_diffrn_detector_area_resol_mean 8
_diffrn_measured_fraction_theta_full 0.993
_diffrn_measured_fraction_theta_max 0.993
_diffrn_measurement_device_type 'Bruker APEX-II CCD'
_diffrn_measurement_method '\f and \w scans'
_diffrn_radiation_monochromator graphite
_diffrn_radiation_type CuK\a
_diffrn_radiation_wavelength 0.71073
_diffrn_reflns_av_R_equivalents 0.0349
_diffrn_reflns_av_unetI/netI 0.0367
_diffrn_reflns_limit_h_max 13
_diffrn_reflns_limit_h_min -12
_diffrn_reflns_limit_k_max 11
_diffrn_reflns_limit_k_min -14
_diffrn_reflns_limit_l_max 18
_diffrn_reflns_limit_l_min -19
_diffrn_reflns_number 18193
_diffrn_reflns_theta_full 70.14
_diffrn_reflns_theta_max 70.14
_diffrn_reflns_theta_min 4.42
_diffrn_source 'sealed tube'
_diffrn_standards_number 0
_exptl_absorpt_coefficient_mu 0.783
_exptl_absorpt_correction_T_max 1.0000
_exptl_absorpt_correction_T_min 0.9333
_exptl_absorpt_correction_type none
_exptl_absorpt_process_details
;
SADABS-2008/1 (Bruker,2008) was used for absorption correction.
R(int) was 0.0518 before and 0.0426 after correction.
The Ratio of minimum to maximum transmission is 0.9333.
The \l/2 correction factor is 0.0015.
;
_exptl_crystal_colour 'clear colourless'
_exptl_crystal_colour_lustre clear
_exptl_crystal_colour_primary colourless
_exptl_crystal_density_diffrn 1.264
_exptl_crystal_density_method 'not measured'
_exptl_crystal_description block
_exptl_crystal_F_000 800
_exptl_crystal_size_max 0.206
_exptl_crystal_size_mid 0.1
_exptl_crystal_size_min 0.077
_refine_diff_density_max 0.501
_refine_diff_density_min -0.452
_refine_diff_density_rms 0.049
_refine_ls_extinction_method none
_refine_ls_goodness_of_fit_ref 1.044
_refine_ls_hydrogen_treatment constr
_refine_ls_matrix_type full
_refine_ls_number_parameters 243
_refine_ls_number_reflns 3668
_refine_ls_number_restraints 0
_refine_ls_restrained_S_all 1.044
_refine_ls_R_factor_all 0.0600
_refine_ls_R_factor_gt 0.0440
_refine_ls_shift/su_max 0.000
_refine_ls_shift/su_mean 0.000
_refine_ls_structure_factor_coef Fsqd
_refine_ls_weighting_details 'calc w=1/[\s^2^(Fo^2^)+(0.0466P)^2^+0.9615P] where P=(Fo^2^+2Fc^2^)/3'
_refine_ls_weighting_scheme calc
_refine_ls_wR_factor_gt 0.1019
_refine_ls_wR_factor_ref 0.1111
_reflns_number_gt 2858
_reflns_number_total 3668
_reflns_threshold_expression >2sigma(I)
_cod_data_source_file ol301140c_si_001.cif
_cod_data_source_block x1203017
_cod_database_code 1507745

loop_
_space_group_symop_id
_space_group_symop_operation_xyz
1 'x, y, z'
2 '-x+1/2, y+1/2, -z+1/2'
3 '-x, -y, -z'
4 'x-1/2, -y-1/2, z-1/2'

loop_
_atom_site_label
_atom_site_type_symbol
_atom_site_fract_x
_atom_site_fract_y
_atom_site_fract_z
_atom_site_U_iso_or_equiv
_atom_site_adp_type
_atom_site_occupancy
_atom_site_symmetry_multiplicity
_atom_site_calc_flag
_atom_site_refinement_flags
O1 O 0.50324(13) 0.82103(11) 0.52743(9) 0.0210(3) Uani 1 1 d .
O2 O 0.71672(12) 0.79089(10) 0.62448(8) 0.0187(3) Uani 1 1 d .
O3 O 1.07188(13) 0.80852(12) 0.60780(9) 0.0244(3) Uani 1 1 d .
O4 O 0.93180(12) 0.70059(11) 0.50375(8) 0.0181(3) Uani 1 1 d .
O5 O 0.90939(14) 0.53053(12) 0.64492(10) 0.0307(4) Uani 1 1 d .
O6 O 0.53292(13) 0.51570(11) 0.36176(9) 0.0224(3) Uani 1 1 d .
N1 N 0.66758(14) 0.66378(12) 0.40280(10) 0.0163(3) Uani 1 1 d .
H1 H 0.7117 0.7131 0.3831 0.020 Uiso 1 1 calc R
N2 N 0.67871(15) 0.55080(13) 0.28650(10) 0.0186(3) Uani 1 1 d .
C1 C 0.50172(18) 0.71813(15) 0.48103(13) 0.0199(4) Uani 1 1 d .
H1A H 0.4602 0.6609 0.5090 0.024 Uiso 1 1 calc R
C2 C 0.58622(19) 0.82861(16) 0.61750(13) 0.0206(4) Uani 1 1 d .
C3 C 0.74372(17) 0.77227(15) 0.54135(12) 0.0163(4) Uani 1 1 d .
C4 C 0.87550(18) 0.71163(15) 0.57560(11) 0.0176(4) Uani 1 1 d .
C5 C 0.83492(18) 0.59668(16) 0.59794(12) 0.0197(4) Uani 1 1 d .
C6 C 0.69043(17) 0.58054(15) 0.55111(12) 0.0181(4) Uani 1 1 d .
H6A H 0.6426 0.5755 0.5958 0.022 Uiso 1 1 calc R
H6B H 0.6747 0.5127 0.5146 0.022 Uiso 1 1 calc R
C7 C 0.64523(17) 0.68194(15) 0.48992(12) 0.0160(4) Uani 1 1 d .
C8 C 0.41373(19) 0.74040(18) 0.38583(13) 0.0270(5) Uani 1 1 d .
H8A H 0.3305 0.7710 0.3878 0.041 Uiso 1 1 calc R
H8B H 0.3973 0.6719 0.3514 0.041 Uiso 1 1 calc R
H8C H 0.4565 0.7928 0.3566 0.041 Uiso 1 1 calc R
C9 C 0.5405(2) 0.75917(17) 0.68266(13) 0.0256(4) Uani 1 1 d .
H9A H 0.4538 0.7841 0.6826 0.038 Uiso 1 1 calc R
H9B H 0.6027 0.7663 0.7436 0.038 Uiso 1 1 calc R
H9C H 0.5354 0.6823 0.6638 0.038 Uiso 1 1 calc R
C10 C 0.5921(2) 0.94921(17) 0.64192(14) 0.0279(5) Uani 1 1 d .
H10A H 0.6169 0.9918 0.5966 0.042 Uiso 1 1 calc R
H10B H 0.6571 0.9604 0.7013 0.042 Uiso 1 1 calc R
H10C H 0.5060 0.9733 0.6436 0.042 Uiso 1 1 calc R
C11 C 0.75004(18) 0.87748(15) 0.49057(12) 0.0201(4) Uani 1 1 d .
H11A H 0.6625 0.9101 0.4682 0.030 Uiso 1 1 calc R
H11B H 0.7816 0.8610 0.4395 0.030 Uiso 1 1 calc R
H11C H 0.8101 0.9291 0.5313 0.030 Uiso 1 1 calc R
C12 C 0.98329(18) 0.76681(17) 0.65165(12) 0.0231(4) Uani 1 1 d .
H12A H 0.9471 0.8268 0.6793 0.028 Uiso 1 1 calc R
H12B H 1.0275 0.7133 0.6991 0.028 Uiso 1 1 calc R
C13 C 1.06726(18) 0.73565(16) 0.53649(12) 0.0206(4) Uani 1 1 d .
C14 C 1.0973(2) 0.7998(2) 0.46269(14) 0.0322(5) Uani 1 1 d .
H14A H 1.0868 0.7523 0.4103 0.048 Uiso 1 1 calc R
H14B H 1.1876 0.8268 0.4847 0.048 Uiso 1 1 calc R
H14C H 1.0370 0.8620 0.4452 0.048 Uiso 1 1 calc R
C15 C 1.1538(2) 0.63695(19) 0.56745(15) 0.0320(5) Uani 1 1 d .
H15A H 1.1296 0.5994 0.6154 0.048 Uiso 1 1 calc R
H15B H 1.2455 0.6604 0.5906 0.048 Uiso 1 1 calc R
H15C H 1.1427 0.5869 0.5165 0.048 Uiso 1 1 calc R
C16 C 0.62182(17) 0.57240(15) 0.35113(11) 0.0165(4) Uani 1 1 d .
C17 C 0.6249(2) 0.46445(16) 0.22124(12) 0.0244(4) Uani 1 1 d .
H17A H 0.6862 0.4028 0.2326 0.037 Uiso 1 1 calc R
H17B H 0.6110 0.4925 0.1601 0.037 Uiso 1 1 calc R
H17C H 0.5411 0.4399 0.2270 0.037 Uiso 1 1 calc R
C18 C 0.79388(18) 0.60864(16) 0.27967(12) 0.0215(4) Uani 1 1 d .
H18A H 0.7704 0.6845 0.2612 0.032 Uiso 1 1 calc R
H18B H 0.8262 0.5724 0.2348 0.032 Uiso 1 1 calc R
H18C H 0.8624 0.6078 0.3385 0.032 Uiso 1 1 calc R

loop_
_atom_site_aniso_label
_atom_site_aniso_U_11
_atom_site_aniso_U_22
_atom_site_aniso_U_33
_atom_site_aniso_U_23
_atom_site_aniso_U_13
_atom_site_aniso_U_12
O1 0.0213(7) 0.0200(7) 0.0234(7) -0.0039(5) 0.0095(6) 0.0033(5)
O2 0.0193(7) 0.0223(7) 0.0172(6) -0.0034(5) 0.0094(5) -0.0011(5)
O3 0.0195(7) 0.0319(8) 0.0230(7) -0.0057(6) 0.0084(6) -0.0055(6)
O4 0.0141(6) 0.0255(7) 0.0164(6) -0.0023(5) 0.0073(5) -0.0009(5)
O5 0.0256(8) 0.0306(8) 0.0337(8) 0.0134(7) 0.0062(6) 0.0042(6)
O6 0.0222(7) 0.0240(7) 0.0239(7) -0.0046(6) 0.0115(6) -0.0067(6)
N1 0.0161(7) 0.0172(8) 0.0179(7) -0.0019(6) 0.0088(6) -0.0022(6)
N2 0.0211(8) 0.0193(8) 0.0175(7) -0.0016(6) 0.0092(6) -0.0020(6)
C1 0.0172(9) 0.0200(10) 0.0253(10) -0.0032(8) 0.0107(8) -0.0001(7)
C2 0.0220(10) 0.0211(10) 0.0216(9) -0.0037(7) 0.0111(8) 0.0020(8)
C3 0.0170(9) 0.0178(9) 0.0162(8) -0.0027(7) 0.0083(7) -0.0016(7)
C4 0.0171(9) 0.0229(10) 0.0143(8) 0.0000(7) 0.0072(7) -0.0001(7)
C5 0.0215(9) 0.0229(10) 0.0169(8) 0.0017(7) 0.0094(8) 0.0006(8)
C6 0.0206(9) 0.0180(10) 0.0189(9) 0.0011(7) 0.0107(8) -0.0005(7)
C7 0.0157(9) 0.0163(9) 0.0177(8) -0.0016(7) 0.0079(7) -0.0014(7)
C8 0.0167(9) 0.0340(12) 0.0299(11) -0.0069(9) 0.0066(8) 0.0037(8)
C9 0.0268(10) 0.0295(11) 0.0268(10) -0.0024(8) 0.0174(9) 0.0012(9)
C10 0.0326(11) 0.0240(11) 0.0302(11) -0.0056(8) 0.0142(9) 0.0025(9)
C11 0.0214(9) 0.0181(10) 0.0227(9) -0.0008(7) 0.0097(8) -0.0021(7)
C12 0.0194(9) 0.0325(11) 0.0188(9) -0.0043(8) 0.0078(8) -0.0041(8)
C13 0.0139(9) 0.0278(11) 0.0198(9) -0.0026(8) 0.0050(8) -0.0020(8)
C14 0.0252(11) 0.0455(14) 0.0289(11) 0.0035(10) 0.0131(9) -0.0065(10)
C15 0.0199(10) 0.0350(13) 0.0381(12) -0.0030(10) 0.0047(9) 0.0064(9)
C16 0.0159(8) 0.0178(9) 0.0158(8) 0.0019(7) 0.0047(7) 0.0017(7)
C17 0.0347(11) 0.0220(11) 0.0189(9) -0.0049(8) 0.0119(9) -0.0032(8)
C18 0.0200(9) 0.0271(11) 0.0213(9) -0.0004(8) 0.0119(8) -0.0004(8)

loop_
_atom_type_symbol
_atom_type_description
_atom_type_scat_dispersion_real
_atom_type_scat_dispersion_imag
_atom_type_scat_source
C C 0.0181 0.0091 'International Tables Vol C Tables 4.2.6.8 and 6.1.1.4'
H H 0.0000 0.0000 'International Tables Vol C Tables 4.2.6.8 and 6.1.1.4'
N N 0.0311 0.0180 'International Tables Vol C Tables 4.2.6.8 and 6.1.1.4'
O O 0.0492 0.0322 'International Tables Vol C Tables 4.2.6.8 and 6.1.1.4'

loop_
_geom_angle_atom_site_label_1
_geom_angle_atom_site_label_2
_geom_angle_atom_site_label_3
_geom_angle
C2 O1 C1 117.32(14)
C3 O2 C2 116.70(13)
C13 O3 C12 106.75(14)
C4 O4 C13 108.70(13)
C7 N1 H1 118.9
C16 N1 H1 118.9
C16 N1 C7 122.19(14)
C16 N2 C17 119.15(15)
C16 N2 C18 123.41(15)
C17 N2 C18 117.44(15)
O1 C1 H1A 109.0
O1 C1 C7 110.12(14)
O1 C1 C8 103.88(15)
C7 C1 H1A 109.0
C8 C1 H1A 109.0
C8 C1 C7 115.58(15)
O1 C2 O2 110.42(14)
O1 C2 C9 113.14(16)
O1 C2 C10 106.08(16)
O2 C2 C9 106.38(15)
O2 C2 C10 109.08(16)
C10 C2 C9 111.74(16)
O2 C3 C4 100.87(13)
O2 C3 C7 106.19(13)
O2 C3 C11 113.06(14)
C4 C3 C7 103.90(14)
C11 C3 C4 113.59(15)
C11 C3 C7 117.51(15)
O4 C4 C3 110.00(14)
O4 C4 C5 108.01(14)
O4 C4 C12 104.09(14)
C3 C4 C5 102.79(14)
C12 C4 C3 116.64(15)
C12 C4 C5 115.15(15)
O5 C5 C4 124.36(17)
O5 C5 C6 126.29(18)
C6 C5 C4 109.34(15)
C5 C6 H6A 110.6
C5 C6 H6B 110.6
C5 C6 C7 105.72(14)
H6A C6 H6B 108.7
C7 C6 H6A 110.6
C7 C6 H6B 110.6
N1 C7 C1 113.76(14)
N1 C7 C3 107.43(14)
N1 C7 C6 109.82(14)
C3 C7 C1 109.60(14)
C6 C7 C1 112.96(14)
C6 C7 C3 102.54(14)
C1 C8 H8A 109.5
C1 C8 H8B 109.5
C1 C8 H8C 109.5
H8A C8 H8B 109.5
H8A C8 H8C 109.5
H8B C8 H8C 109.5
C2 C9 H9A 109.5
C2 C9 H9B 109.5
C2 C9 H9C 109.5
H9A C9 H9B 109.5
H9A C9 H9C 109.5
H9B C9 H9C 109.5
C2 C10 H10A 109.5
C2 C10 H10B 109.5
C2 C10 H10C 109.5
H10A C10 H10B 109.5
H10A C10 H10C 109.5
H10B C10 H10C 109.5
C3 C11 H11A 109.5
C3 C11 H11B 109.5
C3 C11 H11C 109.5
H11A C11 H11B 109.5
H11A C11 H11C 109.5
H11B C11 H11C 109.5
O3 C12 C4 104.04(14)
O3 C12 H12A 110.9
O3 C12 H12B 110.9
C4 C12 H12A 110.9
C4 C12 H12B 110.9
H12A C12 H12B 109.0
O3 C13 O4 104.26(14)
O3 C13 C14 108.09(17)
O3 C13 C15 112.70(16)
O4 C13 C14 108.49(15)
O4 C13 C15 109.16(16)
C15 C13 C14 113.64(17)
C13 C14 H14A 109.5
C13 C14 H14B 109.5
C13 C14 H14C 109.5
H14A C14 H14B 109.5
H14A C14 H14C 109.5
H14B C14 H14C 109.5
C13 C15 H15A 109.5
C13 C15 H15B 109.5
C13 C15 H15C 109.5
H15A C15 H15B 109.5
H15A C15 H15C 109.5
H15B C15 H15C 109.5
O6 C16 N1 121.81(16)
O6 C16 N2 122.64(17)
N2 C16 N1 115.53(15)
N2 C17 H17A 109.5
N2 C17 H17B 109.5
N2 C17 H17C 109.5
H17A C17 H17B 109.5
H17A C17 H17C 109.5
H17B C17 H17C 109.5
N2 C18 H18A 109.5
N2 C18 H18B 109.5
N2 C18 H18C 109.5
H18A C18 H18B 109.5
H18A C18 H18C 109.5
H18B C18 H18C 109.5

loop_
_geom_bond_atom_site_label_1
_geom_bond_atom_site_label_2
_geom_bond_distance
O1 C1 1.448(2)
O1 C2 1.411(2)
O2 C2 1.449(2)
O2 C3 1.433(2)
O3 C12 1.430(2)
O3 C13 1.413(2)
O4 C4 1.438(2)
O4 C13 1.449(2)
O5 C5 1.209(2)
O6 C16 1.233(2)
N1 H1 0.8800
N1 C7 1.469(2)
N1 C16 1.374(2)
N2 C16 1.359(2)
N2 C17 1.454(2)
N2 C18 1.459(2)
C1 H1A 1.0000
C1 C7 1.569(2)
C1 C8 1.514(3)
C2 C9 1.520(3)
C2 C10 1.518(3)
C3 C4 1.539(2)
C3 C7 1.565(2)
C3 C11 1.522(2)
C4 C5 1.542(3)
C4 C12 1.530(2)
C5 C6 1.508(2)
C6 H6A 0.9900
C6 H6B 0.9900
C6 C7 1.546(2)
C8 H8A 0.9800
C8 H8B 0.9800
C8 H8C 0.9800
C9 H9A 0.9800
C9 H9B 0.9800
C9 H9C 0.9800
C10 H10A 0.9800
C10 H10B 0.9800
C10 H10C 0.9800
C11 H11A 0.9800
C11 H11B 0.9800
C11 H11C 0.9800
C12 H12A 0.9900
C12 H12B 0.9900
C13 C14 1.509(3)
C13 C15 1.507(3)
C14 H14A 0.9800
C14 H14B 0.9800
C14 H14C 0.9800
C15 H15A 0.9800
C15 H15B 0.9800
C15 H15C 0.9800
C17 H17A 0.9800
C17 H17B 0.9800
C17 H17C 0.9800
C18 H18A 0.9800
C18 H18B 0.9800
C18 H18C 0.9800

loop_
_geom_torsion_atom_site_label_1
_geom_torsion_atom_site_label_2
_geom_torsion_atom_site_label_3
_geom_torsion_atom_site_label_4
_geom_torsion
O1 C1 C7 N1 -123.58(16)
O1 C1 C7 C3 -3.3(2)
O1 C1 C7 C6 110.35(16)
O2 C3 C4 O4 -170.54(13)
O2 C3 C4 C5 74.63(15)
O2 C3 C4 C12 -52.35(18)
O2 C3 C7 N1 178.08(13)
O2 C3 C7 C1 54.02(18)
O2 C3 C7 C6 -66.20(16)
O4 C4 C5 O5 80.8(2)
O4 C4 C5 C6 -98.33(16)
O4 C4 C12 O3 15.76(19)
O5 C5 C6 C7 -172.36(18)
C1 O1 C2 O2 49.6(2)
C1 O1 C2 C9 -69.53(19)
C1 O1 C2 C10 167.62(15)
C2 O1 C1 C7 -51.07(19)
C2 O1 C1 C8 -175.41(15)
C2 O2 C3 C4 -168.50(14)
C2 O2 C3 C7 -60.41(18)
C2 O2 C3 C11 69.86(19)
C3 O2 C2 O1 10.4(2)
C3 O2 C2 C9 133.52(16)
C3 O2 C2 C10 -105.80(17)
C3 C4 C5 O5 -162.96(18)
C3 C4 C5 C6 17.94(18)
C3 C4 C12 O3 -105.61(17)
C4 O4 C13 O3 -24.95(18)
C4 O4 C13 C14 -139.97(16)
C4 O4 C13 C15 95.71(17)
C4 C3 C7 N1 -76.01(16)
C4 C3 C7 C1 159.93(14)
C4 C3 C7 C6 39.70(16)
C4 C5 C6 C7 6.72(18)
C5 C4 C12 O3 133.79(16)
C5 C6 C7 N1 85.75(17)
C5 C6 C7 C1 -146.09(15)
C5 C6 C7 C3 -28.22(17)
C7 N1 C16 O6 19.2(3)
C7 N1 C16 N2 -162.45(15)
C7 C3 C4 O4 79.59(16)
C7 C3 C4 C5 -35.24(16)
C7 C3 C4 C12 -162.22(14)
C8 C1 C7 N1 -6.3(2)
C8 C1 C7 C3 113.98(18)
C8 C1 C7 C6 -132.37(17)
C11 C3 C4 O4 -49.27(19)
C11 C3 C4 C5 -164.10(14)
C11 C3 C4 C12 68.9(2)
C11 C3 C7 N1 50.4(2)
C11 C3 C7 C1 -73.64(19)
C11 C3 C7 C6 166.13(15)
C12 O3 C13 O4 35.55(18)
C12 O3 C13 C14 150.85(16)
C12 O3 C13 C15 -82.72(19)
C12 C4 C5 O5 -35.0(3)
C12 C4 C5 C6 145.86(15)
C13 O3 C12 C4 -31.95(19)
C13 O4 C4 C3 131.11(15)
C13 O4 C4 C5 -117.42(16)
C13 O4 C4 C12 5.42(18)
C16 N1 C7 C1 -75.1(2)
C16 N1 C7 C3 163.38(15)
C16 N1 C7 C6 52.6(2)
C17 N2 C16 O6 6.3(3)
C17 N2 C16 N1 -172.03(16)
C18 N2 C16 O6 -172.46(17)
C18 N2 C16 N1 9.2(3)
